data_4348908
loop_
_publ_author_name
'Roseiro, Alexandra P. S.'
'Ad\~ao, Pedro'
'Galv\~ao, Adelino M.'
'Costa Pessoa, Jo\~ao'
'Botelho do Rego, Ana M.'
'Carvalho, M. Fernanda N. N.'

_publ_section_title
;
 Oxygen activation by copper camphor complexes
;
_journal_issue 11
_journal_name_full 'Inorganic Chemistry Frontiers'
_journal_page_first 1019
_journal_paper_doi 10.1039/C5QI00064E
_journal_volume 2
_journal_year 2015
_chemical_formula_sum 'C6 H24 Cu N2 O10'
_chemical_formula_weight 347.81
_space_group_IT_number 14
_space_group_name_Hall '-P 2ybc'
_space_group_name_H-M_alt 'P 1 21/c 1'
_symmetry_cell_setting monoclinic
_symmetry_space_group_name_H-M 'P 1 21/c 1'
_atom_sites_solution_hydrogens geom
_atom_sites_solution_primary direct
_atom_sites_solution_secondary difmap
_audit_creation_method SHELXL-97
_audit_update_record
;
2014-10-21 deposited with the CCDC.
2015-09-14 downloaded from the CCDC.
;
_cell_angle_alpha 90.00
_cell_angle_beta 90.499(2)
_cell_angle_gamma 90.00
_cell_formula_units_Z 2
_cell_length_a 5.5238(2)
_cell_length_b 7.5320(3)
_cell_length_c 17.7276(7)
_cell_measurement_temperature 150(2)
_cell_volume 737.53(5)
_computing_structure_refinement 'SHELXL-97 (Sheldrick, 1997)'
_diffrn_ambient_temperature 150(2)
_diffrn_measured_fraction_theta_full 0.995
_diffrn_measured_fraction_theta_max 0.995
_diffrn_radiation_monochromator graphite
_diffrn_radiation_source 'fine-focus sealed tube'
_diffrn_radiation_type MoK\a
_diffrn_radiation_wavelength 0.71073
_diffrn_reflns_av_R_equivalents 0.0407
_diffrn_reflns_av_sigmaI/netI 0.0347
_diffrn_reflns_limit_h_max 9
_diffrn_reflns_limit_h_min -9
_diffrn_reflns_limit_k_max 13
_diffrn_reflns_limit_k_min -13
_diffrn_reflns_limit_l_max 19
_diffrn_reflns_limit_l_min -30
_diffrn_reflns_number 16343
_diffrn_reflns_theta_full 38.62
_diffrn_reflns_theta_max 38.62
_diffrn_reflns_theta_min 2.94
_exptl_absorpt_coefficient_mu 1.526
_exptl_absorpt_correction_T_max 0.7476
_exptl_absorpt_correction_T_min 0.6852
_exptl_absorpt_correction_type empirical
_exptl_absorpt_process_details SADABS
_exptl_crystal_density_diffrn 1.566
_exptl_crystal_density_method 'not measured'
_exptl_crystal_F_000 366
_exptl_crystal_size_max 0.20
_exptl_crystal_size_mid 0.20
_exptl_crystal_size_min 0.20
_refine_diff_density_max 0.428
_refine_diff_density_min -0.533
_refine_diff_density_rms 0.066
_refine_ls_extinction_method none
_refine_ls_goodness_of_fit_ref 1.043
_refine_ls_hydrogen_treatment mixed
_refine_ls_matrix_type full
_refine_ls_number_parameters 136
_refine_ls_number_reflns 4168
_refine_ls_number_restraints 0
_refine_ls_restrained_S_all 1.043
_refine_ls_R_factor_all 0.0340
_refine_ls_R_factor_gt 0.0250
_refine_ls_shift/su_max 0.000
_refine_ls_shift/su_mean 0.000
_refine_ls_structure_factor_coef Fsqd
_refine_ls_weighting_details 'calc w=1/[\s^2^(Fo^2^)+(0.0293P)^2^+0.0650P] where P=(Fo^2^+2Fc^2^)/3'
_refine_ls_weighting_scheme calc
_refine_ls_wR_factor_gt 0.0650
_refine_ls_wR_factor_ref 0.0684
_reflns_number_gt 3485
_reflns_number_total 4168
_reflns_threshold_expression >2sigma(I)
_cod_data_source_file c5qi00064e1.cif
_cod_data_source_block shelxl
_cod_depositor_comments
;
The following automatic conversions were performed:

data item '_symmetry_cell_setting' value 'Monoclinic' was changed to
'monoclinic' in accordance with the
/home/saulius/struct/COD-crude-data/automatic-downloads/DataCite-retrospective/RSC/depositions/lib/dictionaries/cif_core.dic
dictionary named 'cif_core.dic' version 2.4.2 last updated on
2011-04-26.

Automatic conversion script
Id: cif_fix_values 6909 2019-04-08 15:41:33Z antanas 
;
_cod_original_sg_symbol_H-M P21/c
_cod_database_code 4348908

loop_
_symmetry_equiv_pos_as_xyz
'x, y, z'
'-x, y+1/2, -z+1/2'
'-x, -y, -z'
'x, -y-1/2, z-1/2'

loop_
_atom_site_label
_atom_site_type_symbol
_atom_site_fract_x
_atom_site_fract_y
_atom_site_fract_z
_atom_site_U_iso_or_equiv
_atom_site_adp_type
_atom_site_occupancy
_atom_site_symmetry_multiplicity
_atom_site_calc_flag
_atom_site_refinement_flags
Cu1 Cu 0.0000 0.0000 0.0000 0.01234(4) Uani 1 2 d S
N1 N 0.26004(12) -0.13286(9) 0.05538(4) 0.01475(11) Uani 1 1 d .
H11 H 0.317(2) -0.2093(17) 0.0221(8) 0.026(3) Uiso 1 1 d .
H12 H 0.377(3) -0.067(2) 0.0668(8) 0.031(3) Uiso 1 1 d .
C2 C 0.18407(15) -0.22989(10) 0.12383(5) 0.01751(13) Uani 1 1 d .
H21 H 0.074(2) -0.3201(16) 0.1083(7) 0.023(3) Uiso 1 1 d .
H22 H 0.328(2) -0.2889(15) 0.1477(7) 0.021(3) Uiso 1 1 d .
C3 C 0.06790(15) -0.10768(12) 0.18110(5) 0.01877(14) Uani 1 1 d .
H31 H 0.172(3) -0.0123(15) 0.1903(10) 0.029(4) Uiso 1 1 d .
H32 H 0.045(2) -0.1677(18) 0.2264(8) 0.033(3) Uiso 1 1 d .
C4 C -0.17131(14) -0.02536(9) 0.15767(5) 0.01425(12) Uani 1 1 d .
O5 O -0.31814(14) 0.01549(8) 0.20854(4) 0.02212(12) Uani 1 1 d .
O6 O -0.21744(11) 0.00477(7) 0.08840(4) 0.01684(10) Uani 1 1 d .
O7 O 0.17016(12) 0.28446(8) 0.04135(4) 0.02038(12) Uani 1 1 d .
H71 H 0.240(3) 0.2918(19) 0.0781(9) 0.031(4) Uiso 1 1 d .
H72 H 0.224(3) 0.350(2) 0.0142(9) 0.037(4) Uiso 1 1 d .
O8 O 0.43406(13) 0.31486(9) 0.17053(4) 0.02166(12) Uani 1 1 d .
H81 H 0.500(3) 0.231(2) 0.1828(9) 0.038(4) Uiso 1 1 d .
H82 H 0.401(3) 0.3694(19) 0.2050(9) 0.034(4) Uiso 1 1 d .
O9 O 0.26890(14) 0.54648(11) -0.06004(5) 0.02716(14) Uani 1 1 d .
H91 H 0.347(3) 0.578(2) -0.0959(9) 0.034(4) Uiso 1 1 d .
H92 H 0.139(3) 0.598(2) -0.0622(9) 0.045(4) Uiso 1 1 d .

loop_
_atom_site_aniso_label
_atom_site_aniso_U_11
_atom_site_aniso_U_22
_atom_site_aniso_U_33
_atom_site_aniso_U_23
_atom_site_aniso_U_13
_atom_site_aniso_U_12
Cu1 0.01080(6) 0.01671(6) 0.00950(6) 0.00272(4) -0.00009(4) 0.00082(4)
N1 0.0133(2) 0.0175(2) 0.0134(3) 0.0015(2) -0.0008(2) 0.0004(2)
C2 0.0189(3) 0.0168(3) 0.0168(3) 0.0051(2) -0.0004(3) 0.0021(2)
C3 0.0175(3) 0.0269(3) 0.0119(3) 0.0029(3) -0.0022(2) 0.0015(3)
C4 0.0162(3) 0.0140(3) 0.0126(3) 0.0021(2) 0.0012(2) -0.0022(2)
O5 0.0254(3) 0.0266(3) 0.0145(3) 0.0044(2) 0.0067(2) 0.0060(2)
O6 0.0140(2) 0.0249(3) 0.0117(2) 0.00346(19) 0.00048(19) 0.00138(18)
O7 0.0221(3) 0.0198(2) 0.0192(3) 0.0028(2) -0.0040(2) -0.0058(2)
O8 0.0287(3) 0.0229(3) 0.0134(2) -0.0016(2) 0.0015(2) 0.0059(2)
O9 0.0220(3) 0.0281(3) 0.0314(4) 0.0114(3) 0.0045(3) 0.0007(3)

loop_
_atom_type_symbol
_atom_type_description
_atom_type_scat_dispersion_real
_atom_type_scat_dispersion_imag
_atom_type_scat_source
C C 0.0033 0.0016 'International Tables Vol C Tables 4.2.6.8 and 6.1.1.4'
H H 0.0000 0.0000 'International Tables Vol C Tables 4.2.6.8 and 6.1.1.4'
N N 0.0061 0.0033 'International Tables Vol C Tables 4.2.6.8 and 6.1.1.4'
O O 0.0106 0.0060 'International Tables Vol C Tables 4.2.6.8 and 6.1.1.4'
Cu Cu 0.3201 1.2651 'International Tables Vol C Tables 4.2.6.8 and 6.1.1.4'

loop_
_geom_angle_atom_site_label_1
_geom_angle_atom_site_label_2
_geom_angle_atom_site_label_3
_geom_angle
_geom_angle_site_symmetry_1
_geom_angle_site_symmetry_3
O6 Cu1 O6 180.00(4) . 3
O6 Cu1 N1 93.35(3) . .
O6 Cu1 N1 86.65(3) 3 .
O6 Cu1 N1 86.65(3) . 3
O6 Cu1 N1 93.35(3) 3 3
N1 Cu1 N1 180.00(5) . 3
C2 N1 Cu1 116.21(5) . .
N1 C2 C3 111.94(6) . .
C4 C3 C2 115.98(7) . .
O5 C4 O6 121.60(8) . .
O5 C4 C3 118.07(7) . .
O6 C4 C3 120.31(7) . .
C4 O6 Cu1 129.93(5) . .

loop_
_geom_bond_atom_site_label_1
_geom_bond_atom_site_label_2
_geom_bond_distance
_geom_bond_site_symmetry_2
Cu1 O6 1.9831(6) .
Cu1 O6 1.9831(6) 3
Cu1 N1 2.0010(6) .
Cu1 N1 2.0010(6) 3
N1 C2 1.4803(10) .
C2 C3 1.5170(12) .
C3 C4 1.5144(11) .
C4 O5 1.2564(11) .
C4 O6 1.2723(10) .
